data_2229660
loop_
_publ_author_name
'Liang, Xizhen'
'Zhou, Yueming'

_publ_section_title
;
 2-Dicyclohexylamino-3-phenyl-5,6-dihydro-8<i>H</i>-thiopyrano[4',3':4,5]thieno[2,3-<i>d</i>]pyrimidin-4(3<i>H</i>)-one
;
_journal_coeditor_code HB5802
_journal_issue 4
_journal_name_full 'Acta Crystallographica Section E'
_journal_page_first o888
_journal_paper_doi 10.1107/S1600536811009226
_journal_volume 67
_journal_year 2011
_chemical_formula_iupac 'C27 H33 N3 O S2'
_chemical_formula_moiety 'C27 H33 N3 O S2'
_chemical_formula_sum 'C27 H33 N3 O S2'
_chemical_formula_weight 479.70
_chemical_name_systematic
;
2-Dicyclohexylamino-3-phenyl-5,6-dihydro-8<i>H</i>-
thiopyrano[4',3':4,5]thieno[2,3-<i>d</i>]pyrimidin-4(3<i>H</i>)-one
;
_space_group_IT_number 14
_symmetry_cell_setting monoclinic
_symmetry_space_group_name_Hall '-P 2ybc'
_symmetry_space_group_name_H-M 'P 1 21/c 1'
_atom_sites_solution_hydrogens geom
_atom_sites_solution_primary direct
_atom_sites_solution_secondary difmap
_audit_creation_method SHELXL-97
_cell_angle_alpha 90.00
_cell_angle_beta 109.9390(10)
_cell_angle_gamma 90.00
_cell_formula_units_Z 4
_cell_length_a 10.7118(10)
_cell_length_b 22.601(2)
_cell_length_c 10.9240(10)
_cell_measurement_reflns_used 4365
_cell_measurement_temperature 293(2)
_cell_measurement_theta_max 25.00
_cell_measurement_theta_min 2.02
_cell_volume 2486.1(4)
_computing_cell_refinement 'SAINT (Bruker, 2007)'
_computing_data_collection 'SMART (Bruker, 2007)'
_computing_data_reduction 'SAINT (Bruker, 2007)'
_computing_molecular_graphics 'SHELXTL (Sheldrick, 2008)'
_computing_publication_material 'SHELXTL (Sheldrick, 2008)'
_computing_structure_refinement 'SHELXL97 (Sheldrick, 2008)'
_computing_structure_solution 'SHELXS97 (Sheldrick, 2008)'
_diffrn_ambient_temperature 293(2)
_diffrn_measured_fraction_theta_full 0.998
_diffrn_measured_fraction_theta_max 0.998
_diffrn_measurement_device_type 'Bruker <b>DIFFRACTOMETER TYPE????</b>'
_diffrn_radiation_monochromator graphite
_diffrn_radiation_source 'fine-focus sealed tube'
_diffrn_radiation_type MoK\a
_diffrn_radiation_wavelength 0.71073
_diffrn_reflns_av_R_equivalents 0.0265
_diffrn_reflns_av_sigmaI/netI 0.0289
_diffrn_reflns_limit_h_max 11
_diffrn_reflns_limit_h_min -12
_diffrn_reflns_limit_k_max 26
_diffrn_reflns_limit_k_min -17
_diffrn_reflns_limit_l_max 12
_diffrn_reflns_limit_l_min -12
_diffrn_reflns_number 12466
_diffrn_reflns_theta_full 25.00
_diffrn_reflns_theta_max 25.00
_diffrn_reflns_theta_min 2.02
_exptl_absorpt_coefficient_mu 0.239
_exptl_absorpt_correction_T_max 0.8742
_exptl_absorpt_correction_T_min 0.8024
_exptl_absorpt_correction_type multi-scan
_exptl_absorpt_process_details '(SADABS; Bruker, 2007)'
_exptl_crystal_colour yellow
_exptl_crystal_density_diffrn 1.282
_exptl_crystal_density_method 'not measured'
_exptl_crystal_description block
_exptl_crystal_F_000 1024
_exptl_crystal_size_max 0.30
_exptl_crystal_size_mid 0.25
_exptl_crystal_size_min 0.18
_refine_diff_density_max 0.248
_refine_diff_density_min -0.259
_refine_ls_extinction_method none
_refine_ls_goodness_of_fit_ref 0.996
_refine_ls_hydrogen_treatment constr
_refine_ls_matrix_type full
_refine_ls_number_parameters 298
_refine_ls_number_reflns 4365
_refine_ls_number_restraints 0
_refine_ls_restrained_S_all 0.996
_refine_ls_R_factor_all 0.0527
_refine_ls_R_factor_gt 0.0391
_refine_ls_shift/su_max 0.000
_refine_ls_shift/su_mean 0.000
_refine_ls_structure_factor_coef Fsqd
_refine_ls_weighting_details 'calc w=1/[\s^2^(Fo^2^)+(0.0373P)^2^+1.0362P] where P=(Fo^2^+2Fc^2^)/3'
_refine_ls_weighting_scheme calc
_refine_ls_wR_factor_gt 0.0891
_refine_ls_wR_factor_ref 0.0973
_reflns_number_gt 3391
_reflns_number_total 4365
_reflns_threshold_expression I>2\s(I)
_cod_data_source_file hb5802.cif
_cod_data_source_block I
_cod_original_sg_symbol_H-M 'P 21/c'
_cod_database_code 2229660
_cod_database_fobs_code 2229660

loop_
_symmetry_equiv_pos_as_xyz
'x, y, z'
'-x, y+1/2, -z+1/2'
'-x, -y, -z'
'x, -y-1/2, z-1/2'

loop_
_atom_site_type_symbol
_atom_site_label
_atom_site_fract_x
_atom_site_fract_y
_atom_site_fract_z
_atom_site_U_iso_or_equiv
_atom_site_adp_type
_atom_site_calc_flag
_atom_site_refinement_flags
_atom_site_occupancy
_atom_site_disorder_assembly
_atom_site_disorder_group
S S1 0.52363(5) 0.09045(3) 0.58192(5) 0.05635(17) Uani d . 1 . .
S S2 0.36688(6) -0.00416(3) 0.84325(5) 0.06459(19) Uani d . 1 . .
N N2 0.39389(15) 0.14368(7) 0.35103(15) 0.0446(4) Uani d . 1 . .
N N1 0.17515(14) 0.11220(7) 0.23197(14) 0.0381(4) Uani d . 1 . .
O O1 0.06017(13) 0.04696(6) 0.31444(12) 0.0520(4) Uani d . 1 . .
C C6 0.28078(18) 0.07129(8) 0.44376(17) 0.0392(4) Uani d . 1 . .
C C7 0.38904(18) 0.10337(8) 0.44241(18) 0.0414(4) Uani d . 1 . .
C C4 0.30430(18) 0.03617(8) 0.55936(17) 0.0408(4) Uani d . 1 . .
C C8 0.28574(17) 0.14842(8) 0.24936(17) 0.0382(4) Uani d . 1 . .
C C5 0.43038(19) 0.04268(9) 0.64211(18) 0.0456(5) Uani d . 1 . .
C C3 0.2018(2) -0.00226(10) 0.5853(2) 0.0532(5) Uani d . 1 . .
H H3A 0.1593 -0.0265 0.5091 0.064 Uiso calc R 1 . .
H H3B 0.1342 0.0228 0.5990 0.064 Uiso calc R 1 . .
C C1 0.4921(2) 0.01507(10) 0.7740(2) 0.0568(6) Uani d . 1 . .
H H1A 0.5547 0.0426 0.8312 0.068 Uiso calc R 1 . .
H H1B 0.5405 -0.0202 0.7664 0.068 Uiso calc R 1 . .
C C2 0.2587(2) -0.04225(10) 0.7023(2) 0.0587(6) Uani d . 1 . .
H H2A 0.3078 -0.0740 0.6798 0.070 Uiso calc R 1 . .
H H2B 0.1862 -0.0599 0.7238 0.070 Uiso calc R 1 . .
N N3 0.27679(15) 0.18922(7) 0.15363(15) 0.0417(4) Uani d . 1 . .
C C9 0.08042(18) 0.10101(8) 0.10264(17) 0.0392(4) Uani d . 1 . .
C C22 0.39403(19) 0.20341(9) 0.11691(19) 0.0455(5) Uani d . 1 . .
H H22 0.3599 0.2280 0.0386 0.055 Uiso calc R 1 . .
C C20 0.16227(19) 0.23014(9) 0.11292(18) 0.0455(5) Uani d . 1 . .
H H20 0.0966 0.2139 0.1481 0.055 Uiso calc R 1 . .
C C10 0.12331(19) 0.07079(9) 0.01470(18) 0.0447(5) Uani d . 1 . .
H H10 0.2115 0.0589 0.0379 0.054 Uiso calc R 1 . .
C C14 -0.05072(19) 0.11717(9) 0.07028(19) 0.0485(5) Uani d . 1 . .
H H14 -0.0803 0.1362 0.1307 0.058 Uiso calc R 1 . .
C C27 0.5036(2) 0.23963(10) 0.2115(2) 0.0563(5) Uani d . 1 . .
H H27A 0.5426 0.2176 0.2918 0.068 Uiso calc R 1 . .
H H27B 0.4669 0.2760 0.2319 0.068 Uiso calc R 1 . .
C C23 0.4467(2) 0.14866(10) 0.0736(2) 0.0576(6) Uani d . 1 . .
H H23A 0.3750 0.1290 0.0065 0.069 Uiso calc R 1 . .
H H23B 0.4799 0.1217 0.1466 0.069 Uiso calc R 1 . .
C C13 -0.1378(2) 0.10476(11) -0.0530(2) 0.0595(6) Uani d . 1 . .
H H13 -0.2263 0.1162 -0.0762 0.071 Uiso calc R 1 . .
C C12 -0.0948(2) 0.07562(11) -0.1418(2) 0.0597(6) Uani d . 1 . .
H H12 -0.1538 0.0677 -0.2249 0.072 Uiso calc R 1 . .
C C15 0.0939(2) 0.23351(11) -0.0339(2) 0.0597(6) Uani d . 1 . .
H H15A 0.0736 0.1939 -0.0692 0.072 Uiso calc R 1 . .
H H15B 0.1529 0.2519 -0.0731 0.072 Uiso calc R 1 . .
C C26 0.6108(2) 0.25425(11) 0.1533(3) 0.0683(7) Uani d . 1 . .
H H26A 0.5735 0.2798 0.0783 0.082 Uiso calc R 1 . .
H H26B 0.6822 0.2756 0.2172 0.082 Uiso calc R 1 . .
C C19 0.1943(2) 0.29232(9) 0.1691(2) 0.0593(6) Uani d . 1 . .
H H19A 0.2379 0.2901 0.2627 0.071 Uiso calc R 1 . .
H H19B 0.2542 0.3116 0.1322 0.071 Uiso calc R 1 . .
C C11 0.0352(2) 0.05831(10) -0.1077(2) 0.0533(5) Uani d . 1 . .
H H11 0.0640 0.0381 -0.1673 0.064 Uiso calc R 1 . .
C C24 0.5580(2) 0.16290(11) 0.0206(2) 0.0696(7) Uani d . 1 . .
H H24A 0.5961 0.1262 0.0035 0.083 Uiso calc R 1 . .
H H24B 0.5211 0.1839 -0.0614 0.083 Uiso calc R 1 . .
C C25 0.6657(2) 0.19973(11) 0.1127(3) 0.0735(7) Uani d . 1 . .
H H25A 0.7126 0.1765 0.1892 0.088 Uiso calc R 1 . .
H H25B 0.7289 0.2110 0.0709 0.088 Uiso calc R 1 . .
C C16 -0.0336(2) 0.26934(13) -0.0668(2) 0.0789(8) Uani d . 1 . .
H H16A -0.0734 0.2729 -0.1606 0.095 Uiso calc R 1 . .
H H16B -0.0959 0.2486 -0.0352 0.095 Uiso calc R 1 . .
C C17 -0.0084(3) 0.33031(13) -0.0069(3) 0.0926(10) Uani d . 1 . .
H H17A -0.0927 0.3501 -0.0222 0.111 Uiso calc R 1 . .
H H17B 0.0419 0.3532 -0.0491 0.111 Uiso calc R 1 . .
C C18 0.0670(3) 0.32814(12) 0.1378(3) 0.0844(8) Uani d . 1 . .
H H18A 0.0110 0.3106 0.1816 0.101 Uiso calc R 1 . .
H H18B 0.0886 0.3681 0.1704 0.101 Uiso calc R 1 . .
C C28 0.16231(18) 0.07445(8) 0.33148(17) 0.0387(4) Uani d . 1 . .

loop_
_atom_site_aniso_label
_atom_site_aniso_U_11
_atom_site_aniso_U_22
_atom_site_aniso_U_33
_atom_site_aniso_U_12
_atom_site_aniso_U_13
_atom_site_aniso_U_23
S1 0.0443(3) 0.0596(4) 0.0528(3) -0.0111(3) 0.0006(2) 0.0144(3)
S2 0.0742(4) 0.0727(4) 0.0432(3) -0.0018(3) 0.0152(3) 0.0092(3)
N2 0.0419(9) 0.0445(9) 0.0433(9) -0.0061(7) 0.0092(7) 0.0063(8)
N1 0.0373(8) 0.0404(9) 0.0349(8) -0.0025(7) 0.0104(6) 0.0018(7)
O1 0.0453(8) 0.0625(9) 0.0443(8) -0.0166(7) 0.0101(6) 0.0039(7)
C6 0.0411(10) 0.0366(10) 0.0386(10) -0.0021(8) 0.0117(8) -0.0009(8)
C7 0.0404(10) 0.0397(11) 0.0413(10) -0.0016(9) 0.0103(8) 0.0024(9)
C4 0.0457(11) 0.0351(10) 0.0383(10) -0.0020(8) 0.0100(8) 0.0004(8)
C8 0.0394(10) 0.0370(10) 0.0388(10) 0.0004(8) 0.0141(8) -0.0005(8)
C5 0.0487(11) 0.0398(11) 0.0426(10) -0.0043(9) 0.0079(9) 0.0034(9)
C3 0.0517(12) 0.0558(13) 0.0463(12) -0.0094(10) 0.0093(10) 0.0103(10)
C1 0.0571(13) 0.0532(13) 0.0480(12) -0.0049(11) 0.0022(10) 0.0092(10)
C2 0.0591(13) 0.0567(14) 0.0568(13) -0.0099(11) 0.0152(11) 0.0150(11)
N3 0.0416(9) 0.0401(9) 0.0445(9) 0.0000(7) 0.0162(7) 0.0072(7)
C9 0.0384(10) 0.0393(10) 0.0369(10) -0.0018(8) 0.0091(8) 0.0029(8)
C22 0.0475(11) 0.0442(11) 0.0483(11) -0.0031(9) 0.0208(9) 0.0034(9)
C20 0.0482(11) 0.0447(11) 0.0460(11) 0.0075(9) 0.0193(9) 0.0099(9)
C10 0.0422(10) 0.0426(11) 0.0487(11) -0.0026(9) 0.0147(9) -0.0026(9)
C14 0.0404(11) 0.0585(13) 0.0469(11) 0.0016(10) 0.0151(9) 0.0003(10)
C27 0.0519(12) 0.0535(13) 0.0639(13) -0.0087(10) 0.0202(11) -0.0068(11)
C23 0.0582(13) 0.0525(13) 0.0680(14) -0.0024(11) 0.0292(11) -0.0060(11)
C13 0.0364(11) 0.0755(16) 0.0592(13) 0.0009(11) 0.0066(10) 0.0043(12)
C12 0.0542(13) 0.0705(16) 0.0438(12) -0.0097(12) 0.0032(10) -0.0024(11)
C15 0.0596(13) 0.0700(15) 0.0468(12) 0.0126(12) 0.0146(10) 0.0122(11)
C26 0.0562(14) 0.0533(14) 0.0955(18) -0.0121(11) 0.0261(13) 0.0016(13)
C19 0.0732(15) 0.0461(12) 0.0663(14) 0.0049(11) 0.0339(12) 0.0014(11)
C11 0.0595(13) 0.0543(13) 0.0468(12) -0.0083(11) 0.0190(10) -0.0084(10)
C24 0.0741(16) 0.0686(16) 0.0815(17) 0.0040(13) 0.0466(14) -0.0009(14)
C25 0.0535(14) 0.0666(16) 0.111(2) 0.0017(13) 0.0422(14) 0.0132(15)
C16 0.0654(16) 0.100(2) 0.0686(16) 0.0253(15) 0.0187(13) 0.0350(16)
C17 0.094(2) 0.078(2) 0.119(3) 0.0398(17) 0.0537(19) 0.0499(19)
C18 0.104(2) 0.0562(16) 0.109(2) 0.0245(15) 0.0563(19) 0.0098(16)
C28 0.0406(10) 0.0377(10) 0.0375(10) -0.0027(9) 0.0130(8) -0.0020(8)

loop_
_atom_type_symbol
_atom_type_description
_atom_type_scat_dispersion_real
_atom_type_scat_dispersion_imag
_atom_type_scat_source
C C 0.0033 0.0016 'International Tables Vol C Tables 4.2.6.8 and 6.1.1.4'
H H 0.0000 0.0000 'International Tables Vol C Tables 4.2.6.8 and 6.1.1.4'
N N 0.0061 0.0033 'International Tables Vol C Tables 4.2.6.8 and 6.1.1.4'
O O 0.0106 0.0060 'International Tables Vol C Tables 4.2.6.8 and 6.1.1.4'
S S 0.1246 0.1234 'International Tables Vol C Tables 4.2.6.8 and 6.1.1.4'

loop_
_geom_angle_atom_site_label_1
_geom_angle_atom_site_label_2
_geom_angle_atom_site_label_3
_geom_angle_site_symmetry_1
_geom_angle_site_symmetry_3
_geom_angle
_geom_angle_publ_flag
C7 S1 C5 . . 91.39(9) ?
C2 S2 C1 . . 96.33(10) ?
C8 N2 C7 . . 115.60(16) ?
C8 N1 C28 . . 122.99(14) ?
C8 N1 C9 . . 120.81(14) ?
C28 N1 C9 . . 114.86(14) ?
C7 C6 C28 . . 117.97(17) ?
C7 C6 C4 . . 113.91(16) ?
C28 C6 C4 . . 128.07(17) ?
N2 C7 C6 . . 127.12(17) ?
N2 C7 S1 . . 121.94(14) ?
C6 C7 S1 . . 110.80(14) ?
C5 C4 C6 . . 111.25(17) ?
C5 C4 C3 . . 124.39(17) ?
C6 C4 C3 . . 124.36(16) ?
N2 C8 N3 . . 120.91(16) ?
N2 C8 N1 . . 122.10(16) ?
N3 C8 N1 . . 116.99(15) ?
C4 C5 C1 . . 127.50(18) ?
C4 C5 S1 . . 112.64(14) ?
C1 C5 S1 . . 119.85(14) ?
C4 C3 C2 . . 113.29(17) ?
C4 C3 H3A . . 108.9 ?
C2 C3 H3A . . 108.9 ?
C4 C3 H3B . . 108.9 ?
C2 C3 H3B . . 108.9 ?
H3A C3 H3B . . 107.7 ?
C5 C1 S2 . . 110.84(15) ?
C5 C1 H1A . . 109.5 ?
S2 C1 H1A . . 109.5 ?
C5 C1 H1B . . 109.5 ?
S2 C1 H1B . . 109.5 ?
H1A C1 H1B . . 108.1 ?
C3 C2 S2 . . 113.16(15) ?
C3 C2 H2A . . 108.9 ?
S2 C2 H2A . . 108.9 ?
C3 C2 H2B . . 108.9 ?
S2 C2 H2B . . 108.9 ?
H2A C2 H2B . . 107.8 ?
C8 N3 C22 . . 120.49(15) ?
C8 N3 C20 . . 118.98(14) ?
C22 N3 C20 . . 118.51(15) ?
C14 C9 C10 . . 120.40(18) ?
C14 C9 N1 . . 121.13(17) ?
C10 C9 N1 . . 118.38(16) ?
N3 C22 C23 . . 110.62(16) ?
N3 C22 C27 . . 117.73(16) ?
C23 C22 C27 . . 111.94(17) ?
N3 C22 H22 . . 105.1 ?
C23 C22 H22 . . 105.1 ?
C27 C22 H22 . . 105.1 ?
N3 C20 C15 . . 113.60(16) ?
N3 C20 C19 . . 113.94(17) ?
C15 C20 C19 . . 109.83(18) ?
N3 C20 H20 . . 106.3 ?
C15 C20 H20 . . 106.3 ?
C19 C20 H20 . . 106.3 ?
C11 C10 C9 . . 119.78(19) ?
C11 C10 H10 . . 120.1 ?
C9 C10 H10 . . 120.1 ?
C9 C14 C13 . . 119.21(19) ?
C9 C14 H14 . . 120.4 ?
C13 C14 H14 . . 120.4 ?
C22 C27 C26 . . 110.57(18) ?
C22 C27 H27A . . 109.5 ?
C26 C27 H27A . . 109.5 ?
C22 C27 H27B . . 109.5 ?
C26 C27 H27B . . 109.5 ?
H27A C27 H27B . . 108.1 ?
C22 C23 C24 . . 111.83(19) ?
C22 C23 H23A . . 109.2 ?
C24 C23 H23A . . 109.2 ?
C22 C23 H23B . . 109.2 ?
C24 C23 H23B . . 109.2 ?
H23A C23 H23B . . 107.9 ?
C12 C13 C14 . . 120.5(2) ?
C12 C13 H13 . . 119.8 ?
C14 C13 H13 . . 119.8 ?
C11 C12 C13 . . 119.9(2) ?
C11 C12 H12 . . 120.0 ?
C13 C12 H12 . . 120.0 ?
C20 C15 C16 . . 110.26(18) ?
C20 C15 H15A . . 109.6 ?
C16 C15 H15A . . 109.6 ?
C20 C15 H15B . . 109.6 ?
C16 C15 H15B . . 109.6 ?
H15A C15 H15B . . 108.1 ?
C25 C26 C27 . . 111.91(19) ?
C25 C26 H26A . . 109.2 ?
C27 C26 H26A . . 109.2 ?
C25 C26 H26B . . 109.2 ?
C27 C26 H26B . . 109.2 ?
H26A C26 H26B . . 107.9 ?
C18 C19 C20 . . 109.8(2) ?
C18 C19 H19A . . 109.7 ?
C20 C19 H19A . . 109.7 ?
C18 C19 H19B . . 109.7 ?
C20 C19 H19B . . 109.7 ?
H19A C19 H19B . . 108.2 ?
C12 C11 C10 . . 120.1(2) ?
C12 C11 H11 . . 119.9 ?
C10 C11 H11 . . 119.9 ?
C25 C24 C23 . . 112.6(2) ?
C25 C24 H24A . . 109.1 ?
C23 C24 H24A . . 109.1 ?
C25 C24 H24B . . 109.1 ?
C23 C24 H24B . . 109.1 ?
H24A C24 H24B . . 107.8 ?
C26 C25 C24 . . 111.5(2) ?
C26 C25 H25A . . 109.3 ?
C24 C25 H25A . . 109.3 ?
C26 C25 H25B . . 109.3 ?
C24 C25 H25B . . 109.3 ?
H25A C25 H25B . . 108.0 ?
C17 C16 C15 . . 111.7(2) ?
C17 C16 H16A . . 109.3 ?
C15 C16 H16A . . 109.3 ?
C17 C16 H16B . . 109.3 ?
C15 C16 H16B . . 109.3 ?
H16A C16 H16B . . 107.9 ?
C16 C17 C18 . . 112.1(2) ?
C16 C17 H17A . . 109.2 ?
C18 C17 H17A . . 109.2 ?
C16 C17 H17B . . 109.2 ?
C18 C17 H17B . . 109.2 ?
H17A C17 H17B . . 107.9 ?
C17 C18 C19 . . 111.8(2) ?
C17 C18 H18A . . 109.3 ?
C19 C18 H18A . . 109.3 ?
C17 C18 H18B . . 109.3 ?
C19 C18 H18B . . 109.3 ?
H18A C18 H18B . . 107.9 ?
O1 C28 N1 . . 120.33(16) ?
O1 C28 C6 . . 126.36(17) ?
N1 C28 C6 . . 113.24(16) ?

loop_
_geom_bond_atom_site_label_1
_geom_bond_atom_site_label_2
_geom_bond_site_symmetry_2
_geom_bond_distance
_geom_bond_publ_flag
S1 C7 . 1.7286(19) ?
S1 C5 . 1.745(2) ?
S2 C2 . 1.799(2) ?
S2 C1 . 1.803(2) ?
N2 C8 . 1.308(2) ?
N2 C7 . 1.365(2) ?
N1 C8 . 1.399(2) ?
N1 C28 . 1.425(2) ?
N1 C9 . 1.453(2) ?
O1 C28 . 1.216(2) ?
C6 C7 . 1.372(3) ?
C6 C28 . 1.435(2) ?
C6 C4 . 1.439(2) ?
C4 C5 . 1.353(3) ?
C4 C3 . 1.500(3) ?
C8 N3 . 1.373(2) ?
C5 C1 . 1.501(3) ?
C3 C2 . 1.514(3) ?
C3 H3A . 0.9700 ?
C3 H3B . 0.9700 ?
C1 H1A . 0.9700 ?
C1 H1B . 0.9700 ?
C2 H2A . 0.9700 ?
C2 H2B . 0.9700 ?
N3 C22 . 1.478(2) ?
N3 C20 . 1.478(2) ?
C9 C14 . 1.376(3) ?
C9 C10 . 1.379(3) ?
C22 C23 . 1.502(3) ?
C22 C27 . 1.513(3) ?
C22 H22 . 0.9800 ?
C20 C15 . 1.521(3) ?
C20 C19 . 1.525(3) ?
C20 H20 . 0.9800 ?
C10 C11 . 1.377(3) ?
C10 H10 . 0.9300 ?
C14 C13 . 1.381(3) ?
C14 H14 . 0.9300 ?
C27 C26 . 1.526(3) ?
C27 H27A . 0.9700 ?
C27 H27B . 0.9700 ?
C23 C24 . 1.527(3) ?
C23 H23A . 0.9700 ?
C23 H23B . 0.9700 ?
C13 C12 . 1.375(3) ?
C13 H13 . 0.9300 ?
C12 C11 . 1.370(3) ?
C12 H12 . 0.9300 ?
C15 C16 . 1.522(3) ?
C15 H15A . 0.9700 ?
C15 H15B . 0.9700 ?
C26 C25 . 1.497(3) ?
C26 H26A . 0.9700 ?
C26 H26B . 0.9700 ?
C19 C18 . 1.521(3) ?
C19 H19A . 0.9700 ?
C19 H19B . 0.9700 ?
C11 H11 . 0.9300 ?
C24 C25 . 1.498(3) ?
C24 H24A . 0.9700 ?
C24 H24B . 0.9700 ?
C25 H25A . 0.9700 ?
C25 H25B . 0.9700 ?
C16 C17 . 1.509(4) ?
C16 H16A . 0.9700 ?
C16 H16B . 0.9700 ?
C17 C18 . 1.511(4) ?
C17 H17A . 0.9700 ?
C17 H17B . 0.9700 ?
C18 H18A . 0.9700 ?
C18 H18B . 0.9700 ?

loop_
_geom_hbond_atom_site_label_D
_geom_hbond_atom_site_label_H
_geom_hbond_atom_site_label_A
_geom_hbond_site_symmetry_A
_geom_hbond_distance_DH
_geom_hbond_distance_HA
_geom_hbond_distance_DA
_geom_hbond_angle_DHA
C2 H2B O1 3_556 0.97 2.54 3.359(3) 142
C11 H11 O1 3 0.93 2.57 3.199(3) 126

loop_
_geom_torsion_atom_site_label_1
_geom_torsion_atom_site_label_2
_geom_torsion_atom_site_label_3
_geom_torsion_atom_site_label_4
_geom_torsion_site_symmetry_1
_geom_torsion_site_symmetry_2
_geom_torsion_site_symmetry_3
_geom_torsion_site_symmetry_4
_geom_torsion
_geom_torsion_publ_flag
C8 N2 C7 C6 . . . . -5.7(3) ?
C8 N2 C7 S1 . . . . 179.04(14) ?
C28 C6 C7 N2 . . . . 7.6(3) ?
C4 C6 C7 N2 . . . . -174.80(18) ?
C28 C6 C7 S1 . . . . -176.68(14) ?
C4 C6 C7 S1 . . . . 0.9(2) ?
C5 S1 C7 N2 . . . . 174.90(17) ?
C5 S1 C7 C6 . . . . -1.09(16) ?
C7 C6 C4 C5 . . . . -0.2(2) ?
C28 C6 C4 C5 . . . . 177.14(19) ?
C7 C6 C4 C3 . . . . 179.31(19) ?
C28 C6 C4 C3 . . . . -3.4(3) ?
C7 N2 C8 N3 . . . . 177.25(16) ?
C7 N2 C8 N1 . . . . -3.5(3) ?
C28 N1 C8 N2 . . . . 10.6(3) ?
C9 N1 C8 N2 . . . . -155.50(17) ?
C28 N1 C8 N3 . . . . -170.12(16) ?
C9 N1 C8 N3 . . . . 23.8(2) ?
C6 C4 C5 C1 . . . . 178.0(2) ?
C3 C4 C5 C1 . . . . -1.4(3) ?
C6 C4 C5 S1 . . . . -0.7(2) ?
C3 C4 C5 S1 . . . . 179.85(16) ?
C7 S1 C5 C4 . . . . 1.02(17) ?
C7 S1 C5 C1 . . . . -177.80(18) ?
C5 C4 C3 C2 . . . . -10.5(3) ?
C6 C4 C3 C2 . . . . 170.07(19) ?
C4 C5 C1 S2 . . . . -23.8(3) ?
S1 C5 C1 S2 . . . . 154.80(12) ?
C2 S2 C1 C5 . . . . 49.27(17) ?
C4 C3 C2 S2 . . . . 47.5(2) ?
C1 S2 C2 C3 . . . . -64.11(18) ?
N2 C8 N3 C22 . . . . 35.6(3) ?
N1 C8 N3 C22 . . . . -143.67(16) ?
N2 C8 N3 C20 . . . . -127.97(19) ?
N1 C8 N3 C20 . . . . 52.7(2) ?
C8 N1 C9 C14 . . . . -119.1(2) ?
C28 N1 C9 C14 . . . . 73.7(2) ?
C8 N1 C9 C10 . . . . 64.4(2) ?
C28 N1 C9 C10 . . . . -102.80(19) ?
C8 N3 C22 C23 . . . . 57.9(2) ?
C20 N3 C22 C23 . . . . -138.37(18) ?
C8 N3 C22 C27 . . . . -72.5(2) ?
C20 N3 C22 C27 . . . . 91.2(2) ?
C8 N3 C20 C15 . . . . -131.05(19) ?
C22 N3 C20 C15 . . . . 65.0(2) ?
C8 N3 C20 C19 . . . . 102.2(2) ?
C22 N3 C20 C19 . . . . -61.8(2) ?
C14 C9 C10 C11 . . . . 2.0(3) ?
N1 C9 C10 C11 . . . . 178.53(17) ?
C10 C9 C14 C13 . . . . -2.4(3) ?
N1 C9 C14 C13 . . . . -178.87(18) ?
N3 C22 C27 C26 . . . . -175.41(18) ?
C23 C22 C27 C26 . . . . 54.7(2) ?
N3 C22 C23 C24 . . . . 173.60(18) ?
C27 C22 C23 C24 . . . . -53.0(2) ?
C9 C14 C13 C12 . . . . 1.2(3) ?
C14 C13 C12 C11 . . . . 0.5(4) ?
N3 C20 C15 C16 . . . . 171.91(19) ?
C19 C20 C15 C16 . . . . -59.2(2) ?
C22 C27 C26 C25 . . . . -55.9(3) ?
N3 C20 C19 C18 . . . . -171.88(18) ?
C15 C20 C19 C18 . . . . 59.4(2) ?
C13 C12 C11 C10 . . . . -1.0(3) ?
C9 C10 C11 C12 . . . . -0.3(3) ?
C22 C23 C24 C25 . . . . 52.1(3) ?
C27 C26 C25 C24 . . . . 55.1(3) ?
C23 C24 C25 C26 . . . . -53.0(3) ?
C20 C15 C16 C17 . . . . 55.8(3) ?
C15 C16 C17 C18 . . . . -52.8(3) ?
C16 C17 C18 C19 . . . . 53.3(3) ?
C20 C19 C18 C17 . . . . -56.4(3) ?
C8 N1 C28 O1 . . . . 174.84(17) ?
C9 N1 C28 O1 . . . . -18.3(2) ?
C8 N1 C28 C6 . . . . -8.0(2) ?
C9 N1 C28 C6 . . . . 158.83(16) ?
C7 C6 C28 O1 . . . . 176.52(19) ?
C4 C6 C28 O1 . . . . -0.7(3) ?
C7 C6 C28 N1 . . . . -0.4(2) ?
C4 C6 C28 N1 . . . . -177.64(17) ?

loop_
_cod_related_entry_id
_cod_related_entry_database
_cod_related_entry_code
1 ChemSpider 30656581
